data_7042781
loop_
_publ_author_name
'Suzuki, Tatsuya'
'Masuda, Hideki'
'Fryzuk, Michael D.'

_publ_section_title
;
 Variable Coordination Geometries via an
 Amine-Tethered-Enamidophosphinimine Ligand on Cobalt
;
_journal_name_full 'Dalton Trans.'
_journal_paper_doi 10.1039/C7DT00930E
_journal_year 2017
_chemical_formula_moiety 'C29 H52 N3 P'
_chemical_formula_sum 'C29 H52 N3 P'
_chemical_formula_weight 473.70
_chemical_name_systematic
;
 ?
;
_space_group_crystal_system monoclinic
_space_group_IT_number 14
_space_group_name_Hall '-P 2yn'
_space_group_name_H-M_alt 'P 1 21/n 1'
_symmetry_space_group_name_Hall '-P 2yn'
_symmetry_space_group_name_H-M 'P 1 21/n 1'
_atom_sites_solution_hydrogens geom
_atom_sites_solution_primary direct
_audit_creation_date 2016-06-22
_audit_creation_method
;
Olex2 1.2
(compiled 2016.02.19 svn.r3266 for OlexSys, GUI svn.r5155)
;
_audit_update_record
;
2016-09-06 deposited with the CCDC.
2017-04-24 downloaded from the CCDC.
;
_cell_angle_alpha 90
_cell_angle_beta 93.445(2)
_cell_angle_gamma 90
_cell_formula_units_Z 4
_cell_length_a 11.2330(10)
_cell_length_b 17.5636(15)
_cell_length_c 14.7023(13)
_cell_measurement_reflns_used 9937
_cell_measurement_temperature 90
_cell_measurement_theta_max 30.07
_cell_measurement_theta_min 2.50
_cell_volume 2895.4(4)
_computing_cell_refinement 'SAINT v8.34A (Bruker, 2013)'
_computing_data_reduction 'SAINT v8.34A (Bruker, 2013)'
_computing_molecular_graphics 'Olex2 (Dolomanov et al., 2009)'
_computing_publication_material 'Olex2 (Dolomanov et al., 2009)'
_computing_structure_refinement 'ShelXL (Sheldrick, 2015)'
_computing_structure_solution 'SIR2004 (Burla et al., 2007)'
_diffrn_ambient_temperature 90
_diffrn_detector 'Bruker APEX2 area detector'
_diffrn_detector_area_resol_mean 7.9
_diffrn_measured_fraction_theta_full 1.000
_diffrn_measured_fraction_theta_max 1.000
_diffrn_measurement_device_type 'Bruker APEX-II CCD'
_diffrn_measurement_method '\f and \w scans'
_diffrn_radiation_type MoK\a
_diffrn_radiation_wavelength 0.71073
_diffrn_reflns_av_R_equivalents 0.0472
_diffrn_reflns_av_unetI/netI 0.0417
_diffrn_reflns_Laue_measured_fraction_full 1.000
_diffrn_reflns_Laue_measured_fraction_max 1.000
_diffrn_reflns_limit_h_max 14
_diffrn_reflns_limit_h_min -15
_diffrn_reflns_limit_k_max 24
_diffrn_reflns_limit_k_min -24
_diffrn_reflns_limit_l_max 20
_diffrn_reflns_limit_l_min -20
_diffrn_reflns_number 34799
_diffrn_reflns_point_group_measured_fraction_full 1.000
_diffrn_reflns_point_group_measured_fraction_max 1.000
_diffrn_reflns_theta_full 26.000
_diffrn_reflns_theta_max 30.097
_diffrn_reflns_theta_min 1.808
_diffrn_standards_number 0
_exptl_absorpt_coefficient_mu 0.115
_exptl_absorpt_correction_T_max 0.7460
_exptl_absorpt_correction_T_min 0.6845
_exptl_absorpt_correction_type multi-scan
_exptl_absorpt_process_details
;
SADABS-2014/5 (Bruker,2014/5) was used for absorption correction.
wR2(int) was 0.0547 before and 0.0504 after correction.
The Ratio of minimum to maximum transmission is 0.9176.
The \l/2 correction factor is 0.00150.
;
_exptl_crystal_colour colourless
_exptl_crystal_colour_primary colourless
_exptl_crystal_density_diffrn 1.087
_exptl_crystal_description block
_exptl_crystal_F_000 1048
_exptl_crystal_size_max 0.34
_exptl_crystal_size_mid 0.17
_exptl_crystal_size_min 0.16
_refine_diff_density_max 0.568
_refine_diff_density_min -0.631
_refine_diff_density_rms 0.052
_refine_ls_extinction_method none
_refine_ls_goodness_of_fit_ref 1.030
_refine_ls_hydrogen_treatment constr
_refine_ls_matrix_type full
_refine_ls_number_parameters 308
_refine_ls_number_reflns 8522
_refine_ls_number_restraints 0
_refine_ls_restrained_S_all 1.030
_refine_ls_R_factor_all 0.0575
_refine_ls_R_factor_gt 0.0405
_refine_ls_shift/su_max 0.001
_refine_ls_shift/su_mean 0.000
_refine_ls_structure_factor_coef Fsqd
_refine_ls_weighting_details 'w=1/[\s^2^(Fo^2^)+(0.0427P)^2^+1.1090P] where P=(Fo^2^+2Fc^2^)/3'
_refine_ls_weighting_scheme calc
_refine_ls_wR_factor_gt 0.0959
_refine_ls_wR_factor_ref 0.1044
_reflns_Friedel_coverage 0.000
_reflns_number_gt 6718
_reflns_number_total 8522
_reflns_threshold_expression 'I > 2\s(I)'
_cod_data_source_file c7dt00930e2.cif
_cod_data_source_block mf1310
_cod_database_code 7042781
_shelxl_version_number 2014-3
_shelx_space_group_comment
;
The symmetry employed for this shelxl refinement is uniquely defined
by the following loop, which should always be used as a source of
symmetry information in preference to the above space-group names.
They are only intended as comments.
;
_shelx_estimated_absorpt_t_max 0.982
_shelx_estimated_absorpt_t_min 0.962
_olex2_refinement_description
;
1. Fixed Uiso
 At 1.2 times of:
  All C(H) groups, All C(H,H) groups, All N(H) groups
 At 1.5 times of:
  All C(H,H,H) groups
2.a Ternary CH refined with riding coordinates:
 C12(H12), C15(H15), C24(H24), C27(H27)
2.b Secondary CH2 refined with riding coordinates:
 C6(H6A,H6B), C10(H10A,H10B), C5(H5A,H5B), C9(H9A,H9B), C4(H4A,H4B), C8(H8A,
 H8B), C2(H2A,H2B)
2.c Aromatic/amide H refined with riding coordinates:
 N1(H1), C20(H20), C22(H22), C21(H21)
2.d Idealised Me refined as rotating group:
 C13(H13A,H13B,H13C), C14(H14A,H14B,H14C), C28(H28A,H28B,H28C), C17(H17A,H17B,
 H17C), C26(H26A,H26B,H26C), C16(H16A,H16B,H16C), C25(H25A,H25B,H25C), C29(H29A,
 H29B,H29C), C3(H3A,H3B,H3C), C1(H1A,H1B,H1C)
;
_olex2_submission_special_instructions 'No special instructions were received'

loop_
_space_group_symop_operation_xyz
'x, y, z'
'-x+1/2, y+1/2, -z+1/2'
'-x, -y, -z'
'x-1/2, -y-1/2, z-1/2'

loop_
_atom_site_label
_atom_site_type_symbol
_atom_site_fract_x
_atom_site_fract_y
_atom_site_fract_z
_atom_site_U_iso_or_equiv
_atom_site_adp_type
_atom_site_occupancy
_atom_site_site_symmetry_order
_atom_site_calc_flag
_atom_site_refinement_flags_posn
P1 P 0.26548(2) 0.34042(2) 0.63833(2) 0.00926(7) Uani 1 1 d .
N2 N 0.34529(9) 0.33061(6) 0.72833(6) 0.01243(19) Uani 1 1 d .
N1 N 0.53990(9) 0.36684(6) 0.60193(7) 0.0144(2) Uani 1 1 d .
H1 H 0.5259 0.3544 0.6568 0.017 Uiso 1 1 calc R
N3 N 0.66795(9) 0.44575(6) 0.74938(7) 0.0157(2) Uani 1 1 d .
C18 C 0.35238(10) 0.28092(7) 0.80223(7) 0.0114(2) Uani 1 1 d .
C11 C 0.34415(10) 0.32626(6) 0.53831(7) 0.0114(2) Uani 1 1 d .
C19 C 0.41083(10) 0.20945(7) 0.79834(8) 0.0130(2) Uani 1 1 d .
C12 C 0.21168(10) 0.43930(6) 0.63211(8) 0.0124(2) Uani 1 1 d .
H12 H 0.1575 0.4465 0.6812 0.015 Uiso 1 1 calc R
C7 C 0.46154(10) 0.34415(6) 0.53303(7) 0.0118(2) Uani 1 1 d .
C15 C 0.13196(10) 0.28100(7) 0.62281(8) 0.0132(2) Uani 1 1 d .
H15 H 0.0942 0.2926 0.5626 0.016 Uiso 1 1 calc R
C23 C 0.30819(10) 0.30533(7) 0.88612(8) 0.0129(2) Uani 1 1 d .
C20 C 0.42341(11) 0.16507(7) 0.87695(8) 0.0165(2) Uani 1 1 d .
H20 H 0.4622 0.1184 0.8746 0.020 Uiso 1 1 calc R
C24 C 0.25282(11) 0.38370(7) 0.89195(8) 0.0157(2) Uani 1 1 d .
H24 H 0.2111 0.3942 0.8328 0.019 Uiso 1 1 calc R
C22 C 0.32240(10) 0.25840(7) 0.96260(8) 0.0159(2) Uani 1 1 d .
H22 H 0.2929 0.2742 1.0173 0.019 Uiso 1 1 calc R
C21 C 0.37970(11) 0.18862(7) 0.95857(8) 0.0171(2) Uani 1 1 d .
H21 H 0.3887 0.1579 1.0101 0.021 Uiso 1 1 calc R
C6 C 0.64595(10) 0.41106(7) 0.58690(8) 0.0164(2) Uani 1 1 d .
H6A H 0.6237 0.4629 0.5705 0.020 Uiso 1 1 calc R
H6B H 0.6875 0.3891 0.5372 0.020 Uiso 1 1 calc R
C10 C 0.28994(11) 0.30215(7) 0.44550(8) 0.0153(2) Uani 1 1 d .
H10A H 0.2414 0.3425 0.4175 0.018 Uiso 1 1 calc R
H10B H 0.2415 0.2568 0.4502 0.018 Uiso 1 1 calc R
C5 C 0.72729(11) 0.41118(7) 0.67344(9) 0.0172(2) Uani 1 1 d .
H5A H 0.7498 0.3593 0.6891 0.021 Uiso 1 1 calc R
H5B H 0.7994 0.4394 0.6629 0.021 Uiso 1 1 calc R
C9 C 0.40028(11) 0.28637(7) 0.39129(8) 0.0174(2) Uani 1 1 d .
H9A H 0.4210 0.2328 0.3939 0.021 Uiso 1 1 calc R
H9B H 0.3855 0.3009 0.3280 0.021 Uiso 1 1 calc R
C13 C 0.31553(11) 0.49477(7) 0.64855(9) 0.0169(2) Uani 1 1 d .
H13A H 0.3578 0.4829 0.7055 0.025 Uiso 1 1 calc GR
H13B H 0.2854 0.5459 0.6505 0.025 Uiso 1 1 calc GR
H13C H 0.3686 0.4904 0.6000 0.025 Uiso 1 1 calc GR
C4 C 0.68078(12) 0.52874(7) 0.74767(9) 0.0204(3) Uani 1 1 d .
H4A H 0.6639 0.5466 0.6858 0.024 Uiso 1 1 calc R
H4B H 0.7629 0.5418 0.7653 0.024 Uiso 1 1 calc R
C27 C 0.46619(11) 0.18313(7) 0.71205(8) 0.0150(2) Uani 1 1 d .
H27 H 0.4302 0.2129 0.6611 0.018 Uiso 1 1 calc R
C14 C 0.14204(12) 0.45762(7) 0.54202(9) 0.0198(3) Uani 1 1 d .
H14A H 0.1934 0.4519 0.4926 0.030 Uiso 1 1 calc GR
H14B H 0.1134 0.5091 0.5435 0.030 Uiso 1 1 calc GR
H14C H 0.0757 0.4234 0.5335 0.030 Uiso 1 1 calc GR
C28 C 0.60043(11) 0.19991(7) 0.71871(9) 0.0186(2) Uani 1 1 d .
H28A H 0.6131 0.2530 0.7313 0.028 Uiso 1 1 calc GR
H28B H 0.6338 0.1871 0.6621 0.028 Uiso 1 1 calc GR
H28C H 0.6384 0.1701 0.7669 0.028 Uiso 1 1 calc GR
C17 C 0.16395(12) 0.19608(7) 0.62420(9) 0.0196(3) Uani 1 1 d .
H17A H 0.2269 0.1870 0.5841 0.029 Uiso 1 1 calc GR
H17B H 0.0951 0.1668 0.6043 0.029 Uiso 1 1 calc GR
H17C H 0.1899 0.1813 0.6850 0.029 Uiso 1 1 calc GR
C8 C 0.50067(11) 0.33476(7) 0.43688(8) 0.0155(2) Uani 1 1 d .
H8A H 0.5768 0.3087 0.4365 0.019 Uiso 1 1 calc R
H8B H 0.5068 0.3836 0.4068 0.019 Uiso 1 1 calc R
C26 C 0.16139(12) 0.39129(8) 0.96439(9) 0.0231(3) Uani 1 1 d .
H26A H 0.1033 0.3514 0.9566 0.035 Uiso 1 1 calc GR
H26B H 0.1224 0.4398 0.9582 0.035 Uiso 1 1 calc GR
H26C H 0.2011 0.3874 1.0239 0.035 Uiso 1 1 calc GR
C16 C 0.04122(11) 0.29863(8) 0.69344(9) 0.0205(3) Uani 1 1 d .
H16A H 0.0761 0.2884 0.7534 0.031 Uiso 1 1 calc GR
H16B H -0.0281 0.2673 0.6822 0.031 Uiso 1 1 calc GR
H16C H 0.0187 0.3513 0.6891 0.031 Uiso 1 1 calc GR
C25 C 0.35160(13) 0.44353(8) 0.90621(9) 0.0229(3) Uani 1 1 d .
H25A H 0.3940 0.4352 0.9640 0.034 Uiso 1 1 calc GR
H25B H 0.3168 0.4935 0.9052 0.034 Uiso 1 1 calc GR
H25C H 0.4058 0.4394 0.8584 0.034 Uiso 1 1 calc GR
C2 C 0.70353(13) 0.41186(8) 0.83822(9) 0.0215(3) Uani 1 1 d .
H2A H 0.6902 0.3574 0.8341 0.026 Uiso 1 1 calc R
H2B H 0.6513 0.4317 0.8828 0.026 Uiso 1 1 calc R
C29 C 0.44456(13) 0.09853(8) 0.69043(10) 0.0229(3) Uani 1 1 d .
H29A H 0.4861 0.0679 0.7361 0.034 Uiso 1 1 calc GR
H29B H 0.4733 0.0869 0.6318 0.034 Uiso 1 1 calc GR
H29C H 0.3607 0.0879 0.6898 0.034 Uiso 1 1 calc GR
C3 C 0.59966(13) 0.56980(8) 0.81002(9) 0.0238(3) Uani 1 1 d .
H3A H 0.5181 0.5576 0.7928 0.036 Uiso 1 1 calc GR
H3B H 0.6114 0.6237 0.8050 0.036 Uiso 1 1 calc GR
H3C H 0.6181 0.5541 0.8718 0.036 Uiso 1 1 calc GR
C1 C 0.83207(13) 0.42511(9) 0.87384(10) 0.0284(3) Uani 1 1 d .
H1A H 0.8853 0.4063 0.8303 0.043 Uiso 1 1 calc GR
H1B H 0.8466 0.3987 0.9306 0.043 Uiso 1 1 calc GR
H1C H 0.8453 0.4786 0.8830 0.043 Uiso 1 1 calc GR

loop_
_atom_site_aniso_label
_atom_site_aniso_U_11
_atom_site_aniso_U_22
_atom_site_aniso_U_33
_atom_site_aniso_U_23
_atom_site_aniso_U_13
_atom_site_aniso_U_12
P1 0.00918(13) 0.00989(13) 0.00869(12) 0.00103(10) 0.00053(9) 0.00002(10)
N2 0.0140(5) 0.0133(5) 0.0099(4) 0.0024(3) -0.0007(3) -0.0006(4)
N1 0.0107(4) 0.0212(5) 0.0112(4) 0.0022(4) 0.0008(3) -0.0020(4)
N3 0.0168(5) 0.0144(5) 0.0156(5) 0.0024(4) -0.0013(4) -0.0012(4)
C18 0.0102(5) 0.0138(5) 0.0101(5) 0.0023(4) -0.0010(4) -0.0022(4)
C11 0.0133(5) 0.0127(5) 0.0081(5) 0.0004(4) 0.0007(4) 0.0015(4)
C19 0.0111(5) 0.0146(5) 0.0133(5) 0.0022(4) -0.0001(4) -0.0005(4)
C12 0.0126(5) 0.0117(5) 0.0129(5) 0.0005(4) 0.0001(4) 0.0013(4)
C7 0.0138(5) 0.0114(5) 0.0102(5) 0.0022(4) 0.0015(4) 0.0024(4)
C15 0.0116(5) 0.0145(5) 0.0135(5) 0.0012(4) 0.0012(4) -0.0021(4)
C23 0.0107(5) 0.0161(5) 0.0118(5) 0.0003(4) -0.0008(4) -0.0009(4)
C20 0.0145(5) 0.0159(6) 0.0187(6) 0.0051(4) -0.0010(4) 0.0015(4)
C24 0.0179(6) 0.0183(6) 0.0109(5) -0.0007(4) 0.0007(4) 0.0024(5)
C22 0.0134(5) 0.0236(6) 0.0106(5) 0.0019(4) 0.0013(4) -0.0016(5)
C21 0.0144(5) 0.0222(6) 0.0146(5) 0.0085(5) -0.0008(4) -0.0016(5)
C6 0.0116(5) 0.0210(6) 0.0170(5) 0.0012(5) 0.0032(4) -0.0024(4)
C10 0.0158(5) 0.0200(6) 0.0098(5) -0.0016(4) -0.0001(4) -0.0004(5)
C5 0.0108(5) 0.0177(6) 0.0229(6) 0.0004(5) -0.0003(4) -0.0002(4)
C9 0.0208(6) 0.0191(6) 0.0126(5) -0.0033(4) 0.0038(4) 0.0001(5)
C13 0.0189(6) 0.0119(5) 0.0195(6) 0.0009(4) -0.0031(4) -0.0016(4)
C4 0.0206(6) 0.0156(6) 0.0250(6) 0.0046(5) 0.0021(5) 0.0003(5)
C27 0.0171(6) 0.0140(5) 0.0138(5) 0.0003(4) 0.0002(4) 0.0032(4)
C14 0.0207(6) 0.0133(6) 0.0243(6) 0.0027(5) -0.0085(5) 0.0029(5)
C28 0.0175(6) 0.0203(6) 0.0183(6) 0.0001(5) 0.0032(4) 0.0028(5)
C17 0.0192(6) 0.0142(6) 0.0253(6) 0.0018(5) -0.0003(5) -0.0036(5)
C8 0.0151(5) 0.0190(6) 0.0127(5) 0.0006(4) 0.0041(4) 0.0015(4)
C26 0.0217(6) 0.0266(7) 0.0215(6) -0.0036(5) 0.0063(5) 0.0024(5)
C16 0.0152(6) 0.0257(7) 0.0213(6) -0.0005(5) 0.0065(5) -0.0050(5)
C25 0.0296(7) 0.0199(6) 0.0197(6) -0.0017(5) 0.0048(5) -0.0043(5)
C2 0.0285(7) 0.0159(6) 0.0195(6) 0.0029(5) -0.0043(5) -0.0015(5)
C29 0.0253(7) 0.0173(6) 0.0261(7) -0.0043(5) 0.0001(5) 0.0021(5)
C3 0.0293(7) 0.0206(6) 0.0215(6) -0.0035(5) 0.0011(5) -0.0008(5)
C1 0.0314(8) 0.0259(7) 0.0263(7) -0.0043(6) -0.0114(6) 0.0067(6)

loop_
_atom_type_symbol
_atom_type_description
_atom_type_scat_dispersion_real
_atom_type_scat_dispersion_imag
_atom_type_scat_source
C C 0.0033 0.0016 'International Tables Vol C Tables 4.2.6.8 and 6.1.1.4'
H H 0.0000 0.0000 'International Tables Vol C Tables 4.2.6.8 and 6.1.1.4'
N N 0.0061 0.0033 'International Tables Vol C Tables 4.2.6.8 and 6.1.1.4'
P P 0.1023 0.0942 'International Tables Vol C Tables 4.2.6.8 and 6.1.1.4'

loop_
_geom_angle_atom_site_label_1
_geom_angle_atom_site_label_2
_geom_angle_atom_site_label_3
_geom_angle
N2 P1 C11 113.36(5)
N2 P1 C12 108.44(5)
N2 P1 C15 117.83(5)
C11 P1 C12 105.61(5)
C11 P1 C15 105.16(5)
C15 P1 C12 105.54(5)
C18 N2 P1 137.14(8)
C7 N1 H1 118.5
C7 N1 C6 122.94(10)
C6 N1 H1 118.5
C5 N3 C2 113.42(10)
C4 N3 C5 110.45(10)
C4 N3 C2 113.36(10)
N2 C18 C19 121.86(10)
N2 C18 C23 118.75(10)
C19 C18 C23 119.18(10)
C7 C11 P1 123.08(9)
C7 C11 C10 110.48(10)
C10 C11 P1 126.08(8)
C18 C19 C27 121.11(10)
C20 C19 C18 119.02(11)
C20 C19 C27 119.75(11)
P1 C12 H12 107.6
C13 C12 P1 110.41(8)
C13 C12 H12 107.6
C13 C12 C14 110.38(10)
C14 C12 P1 112.99(8)
C14 C12 H12 107.6
N1 C7 C11 127.59(10)
N1 C7 C8 121.04(10)
C11 C7 C8 111.36(10)
P1 C15 H15 107.6
C17 C15 P1 111.29(8)
C17 C15 H15 107.6
C16 C15 P1 111.99(8)
C16 C15 H15 107.6
C16 C15 C17 110.66(10)
C18 C23 C24 119.24(10)
C22 C23 C18 119.44(11)
C22 C23 C24 121.23(11)
C19 C20 H20 119.1
C21 C20 C19 121.81(12)
C21 C20 H20 119.1
C23 C24 H24 107.2
C23 C24 C26 114.45(10)
C23 C24 C25 109.52(10)
C26 C24 H24 107.2
C26 C24 C25 110.84(10)
C25 C24 H24 107.2
C23 C22 H22 119.4
C21 C22 C23 121.22(11)
C21 C22 H22 119.4
C20 C21 C22 119.32(11)
C20 C21 H21 120.3
C22 C21 H21 120.3
N1 C6 H6A 109.8
N1 C6 H6B 109.8
N1 C6 C5 109.32(10)
H6A C6 H6B 108.3
C5 C6 H6A 109.8
C5 C6 H6B 109.8
C11 C10 H10A 111.2
C11 C10 H10B 111.2
C11 C10 C9 102.90(9)
H10A C10 H10B 109.1
C9 C10 H10A 111.2
C9 C10 H10B 111.2
N3 C5 C6 111.09(10)
N3 C5 H5A 109.4
N3 C5 H5B 109.4
C6 C5 H5A 109.4
C6 C5 H5B 109.4
H5A C5 H5B 108.0
C10 C9 H9A 110.6
C10 C9 H9B 110.6
H9A C9 H9B 108.8
C8 C9 C10 105.54(9)
C8 C9 H9A 110.6
C8 C9 H9B 110.6
C12 C13 H13A 109.5
C12 C13 H13B 109.5
C12 C13 H13C 109.5
H13A C13 H13B 109.5
H13A C13 H13C 109.5
H13B C13 H13C 109.5
N3 C4 H4A 108.8
N3 C4 H4B 108.8
N3 C4 C3 113.59(11)
H4A C4 H4B 107.7
C3 C4 H4A 108.8
C3 C4 H4B 108.8
C19 C27 H27 107.8
C19 C27 C28 109.79(10)
C19 C27 C29 113.58(10)
C28 C27 H27 107.8
C28 C27 C29 109.99(10)
C29 C27 H27 107.8
C12 C14 H14A 109.5
C12 C14 H14B 109.5
C12 C14 H14C 109.5
H14A C14 H14B 109.5
H14A C14 H14C 109.5
H14B C14 H14C 109.5
C27 C28 H28A 109.5
C27 C28 H28B 109.5
C27 C28 H28C 109.5
H28A C28 H28B 109.5
H28A C28 H28C 109.5
H28B C28 H28C 109.5
C15 C17 H17A 109.5
C15 C17 H17B 109.5
C15 C17 H17C 109.5
H17A C17 H17B 109.5
H17A C17 H17C 109.5
H17B C17 H17C 109.5
C7 C8 C9 102.78(9)
C7 C8 H8A 111.2
C7 C8 H8B 111.2
C9 C8 H8A 111.2
C9 C8 H8B 111.2
H8A C8 H8B 109.1
C24 C26 H26A 109.5
C24 C26 H26B 109.5
C24 C26 H26C 109.5
H26A C26 H26B 109.5
H26A C26 H26C 109.5
H26B C26 H26C 109.5
C15 C16 H16A 109.5
C15 C16 H16B 109.5
C15 C16 H16C 109.5
H16A C16 H16B 109.5
H16A C16 H16C 109.5
H16B C16 H16C 109.5
C24 C25 H25A 109.5
C24 C25 H25B 109.5
C24 C25 H25C 109.5
H25A C25 H25B 109.5
H25A C25 H25C 109.5
H25B C25 H25C 109.5
N3 C2 H2A 108.2
N3 C2 H2B 108.2
N3 C2 C1 116.45(12)
H2A C2 H2B 107.3
C1 C2 H2A 108.2
C1 C2 H2B 108.2
C27 C29 H29A 109.5
C27 C29 H29B 109.5
C27 C29 H29C 109.5
H29A C29 H29B 109.5
H29A C29 H29C 109.5
H29B C29 H29C 109.5
C4 C3 H3A 109.5
C4 C3 H3B 109.5
C4 C3 H3C 109.5
H3A C3 H3B 109.5
H3A C3 H3C 109.5
H3B C3 H3C 109.5
C2 C1 H1A 109.5
C2 C1 H1B 109.5
C2 C1 H1C 109.5
H1A C1 H1B 109.5
H1A C1 H1C 109.5
H1B C1 H1C 109.5

loop_
_geom_bond_atom_site_label_1
_geom_bond_atom_site_label_2
_geom_bond_distance
P1 N2 1.5626(10)
P1 C11 1.7780(11)
P1 C12 1.8393(12)
P1 C15 1.8302(12)
N2 C18 1.3921(14)
N1 H1 0.8600
N1 C7 1.3611(14)
N1 C6 1.4501(15)
N3 C5 1.4659(16)
N3 C4 1.4652(16)
N3 C2 1.4688(16)
C18 C19 1.4194(16)
C18 C23 1.4230(16)
C11 C7 1.3623(16)
C11 C10 1.5207(15)
C19 C20 1.3941(16)
C19 C27 1.5181(16)
C12 H12 0.9800
C12 C13 1.5279(17)
C12 C14 1.5315(16)
C7 C8 1.5144(15)
C15 H15 0.9800
C15 C17 1.5341(17)
C15 C16 1.5297(17)
C23 C24 1.5151(17)
C23 C22 1.3955(16)
C20 H20 0.9300
C20 C21 1.3867(17)
C24 H24 0.9800
C24 C26 1.5291(17)
C24 C25 1.5334(18)
C22 H22 0.9300
C22 C21 1.3873(18)
C21 H21 0.9300
C6 H6A 0.9700
C6 H6B 0.9700
C6 C5 1.5212(17)
C10 H10A 0.9700
C10 H10B 0.9700
C10 C9 1.5385(17)
C5 H5A 0.9700
C5 H5B 0.9700
C9 H9A 0.9700
C9 H9B 0.9700
C9 C8 1.5337(17)
C13 H13A 0.9600
C13 H13B 0.9600
C13 H13C 0.9600
C4 H4A 0.9700
C4 H4B 0.9700
C4 C3 1.5136(19)
C27 H27 0.9800
C27 C28 1.5338(17)
C27 C29 1.5356(17)
C14 H14A 0.9600
C14 H14B 0.9600
C14 H14C 0.9600
C28 H28A 0.9600
C28 H28B 0.9600
C28 H28C 0.9600
C17 H17A 0.9600
C17 H17B 0.9600
C17 H17C 0.9600
C8 H8A 0.9700
C8 H8B 0.9700
C26 H26A 0.9600
C26 H26B 0.9600
C26 H26C 0.9600
C16 H16A 0.9600
C16 H16B 0.9600
C16 H16C 0.9600
C25 H25A 0.9600
C25 H25B 0.9600
C25 H25C 0.9600
C2 H2A 0.9700
C2 H2B 0.9700
C2 C1 1.524(2)
C29 H29A 0.9600
C29 H29B 0.9600
C29 H29C 0.9600
C3 H3A 0.9600
C3 H3B 0.9600
C3 H3C 0.9600
C1 H1A 0.9600
C1 H1B 0.9600
C1 H1C 0.9600

loop_
_geom_torsion_atom_site_label_1
_geom_torsion_atom_site_label_2
_geom_torsion_atom_site_label_3
_geom_torsion_atom_site_label_4
_geom_torsion
P1 N2 C18 C19 82.01(16)
P1 N2 C18 C23 -103.18(14)
P1 C11 C7 N1 7.65(18)
P1 C11 C7 C8 -173.27(8)
P1 C11 C10 C9 -170.98(9)
N2 P1 C11 C7 -32.22(12)
N2 P1 C11 C10 155.31(10)
N2 P1 C12 C13 50.32(9)
N2 P1 C12 C14 174.48(9)
N2 P1 C15 C17 -60.16(10)
N2 P1 C15 C16 64.30(10)
N2 C18 C19 C20 174.77(11)
N2 C18 C19 C27 -1.39(17)
N2 C18 C23 C24 1.19(16)
N2 C18 C23 C22 -175.40(10)
N1 C7 C8 C9 162.98(11)
N1 C6 C5 N3 -60.87(13)
C18 C19 C20 C21 0.44(18)
C18 C19 C27 C28 97.70(12)
C18 C19 C27 C29 -138.69(11)
C18 C23 C24 C26 153.62(11)
C18 C23 C24 C25 -81.22(13)
C18 C23 C22 C21 0.53(18)
C11 P1 N2 C18 -114.52(13)
C11 P1 C12 C13 -71.49(9)
C11 P1 C12 C14 52.67(10)
C11 P1 C15 C17 67.26(9)
C11 P1 C15 C16 -168.28(8)
C11 C7 C8 C9 -16.17(13)
C11 C10 C9 C8 -25.08(12)
C19 C18 C23 C24 176.14(10)
C19 C18 C23 C22 -0.45(16)
C19 C20 C21 C22 -0.38(18)
C12 P1 N2 C18 128.54(12)
C12 P1 C11 C7 86.36(10)
C12 P1 C11 C10 -86.11(11)
C12 P1 C15 C17 178.65(8)
C12 P1 C15 C16 -56.89(10)
C7 N1 C6 C5 -167.13(11)
C7 C11 C10 C9 15.75(13)
C15 P1 N2 C18 8.86(15)
C15 P1 C11 C7 -162.30(10)
C15 P1 C11 C10 25.22(11)
C15 P1 C12 C13 177.44(8)
C15 P1 C12 C14 -58.40(10)
C23 C18 C19 C20 -0.02(16)
C23 C18 C19 C27 -176.18(10)
C23 C22 C21 C20 -0.12(18)
C20 C19 C27 C28 -78.44(14)
C20 C19 C27 C29 45.17(15)
C24 C23 C22 C21 -175.99(11)
C22 C23 C24 C26 -29.85(16)
C22 C23 C24 C25 95.31(13)
C6 N1 C7 C11 -155.97(12)
C6 N1 C7 C8 25.03(17)
C10 C11 C7 N1 -178.84(11)
C10 C11 C7 C8 0.24(13)
C10 C9 C8 C7 25.15(12)
C5 N3 C4 C3 166.98(10)
C5 N3 C2 C1 67.31(14)
C4 N3 C5 C6 -84.50(12)
C4 N3 C2 C1 -59.69(15)
C27 C19 C20 C21 176.66(11)
C2 N3 C5 C6 146.99(11)
C2 N3 C4 C3 -64.47(14)
